data_1567550
loop_
_publ_author_name
'Wang, Bin'
'Ren, Hongyuan'
'Cao, Hou-Ji'
'Lu, Changsheng'
'Yan, Hong'

_publ_section_title
;
 A switchable redox annulation of 2-nitroarylethanols affording
 N-heterocycles: photoexcited nitro as a multifunctional handle
;
_journal_issue 37
_journal_name_full 'Chemical Science'
_journal_page_first 11074
_journal_page_last 11082
_journal_paper_doi 10.1039/D2SC03590A
_journal_volume 13
_journal_year 2022
_chemical_formula_moiety 'C16 H11 N O, [+ solvents]0.3[H2O]'
_chemical_formula_sum 'C16 H11 N O'
_chemical_formula_weight 233.26
_chemical_name_systematic 4-(Phenylethynyl)indolin-2-one
_space_group_crystal_system trigonal
_space_group_IT_number 148
_space_group_name_Hall '-R 3'
_space_group_name_H-M_alt 'R -3 :H'
_atom_sites_solution_hydrogens geom
_audit_creation_date 2022-03-31
_audit_creation_method
;
Olex2 1.5
(compiled 2021.12.09 svn.r5202d8cf for OlexSys, GUI svn.r6439)
;
_audit_update_record
;
2022-03-31 deposited with the CCDC.	2022-08-15 downloaded from the CCDC.
;
_cell_angle_alpha 90
_cell_angle_beta 90
_cell_angle_gamma 120
_cell_formula_units_Z 18
_cell_length_a 35.383(2)
_cell_length_b 35.383(2)
_cell_length_c 5.2350(4)
_cell_measurement_reflns_used 9947
_cell_measurement_temperature 193.00
_cell_measurement_theta_max 53.89
_cell_measurement_theta_min 3.76
_cell_volume 5675.9(6)
_computing_cell_refinement 'SAINT v8.37A (Bruker, 2015)'
_computing_data_reduction 'SAINT v8.37A (Bruker, 2015)'
_computing_molecular_graphics 'Olex2 1.5 (Dolomanov et al., 2009)'
_computing_publication_material 'Olex2 1.5 (Dolomanov et al., 2009)'
_computing_structure_refinement 'SHELXL 2018/3 (Sheldrick, 2015)'
_computing_structure_solution 'SHELXT 2018/2 (Sheldrick, 2018)'
_diffrn_ambient_temperature 193.00
_diffrn_measured_fraction_theta_full 0.996
_diffrn_measured_fraction_theta_max 0.992
_diffrn_measurement_device_type 'Bruker APEX-II CCD'
_diffrn_measurement_method '\f and \w scans'
_diffrn_radiation_type GaK\a
_diffrn_radiation_wavelength 1.34139
_diffrn_reflns_av_R_equivalents 0.0742
_diffrn_reflns_av_unetI/netI 0.0394
_diffrn_reflns_Laue_measured_fraction_full 0.996
_diffrn_reflns_Laue_measured_fraction_max 0.992
_diffrn_reflns_limit_h_max 41
_diffrn_reflns_limit_h_min -42
_diffrn_reflns_limit_k_max 42
_diffrn_reflns_limit_k_min -42
_diffrn_reflns_limit_l_max 6
_diffrn_reflns_limit_l_min -6
_diffrn_reflns_number 21591
_diffrn_reflns_point_group_measured_fraction_full 0.996
_diffrn_reflns_point_group_measured_fraction_max 0.992
_diffrn_reflns_theta_full 53.594
_diffrn_reflns_theta_max 54.031
_diffrn_reflns_theta_min 2.173
_diffrn_standards_number 0
_exptl_absorpt_coefficient_mu 0.388
_exptl_absorpt_correction_T_max 0.7506
_exptl_absorpt_correction_T_min 0.5699
_exptl_absorpt_correction_type none
_exptl_absorpt_process_details
;
SADABS-2016/2 (Bruker,2016/2) was used for absorption correction.
wR2(int) was 0.1464 before and 0.0708 after correction.
The Ratio of minimum to maximum transmission is 0.7593.
The \l/2 correction factor is Not present.
;
_exptl_crystal_colour yellow
_exptl_crystal_colour_primary yellow
_exptl_crystal_density_diffrn 1.228
_exptl_crystal_description needle
_exptl_crystal_F_000 2196
_exptl_crystal_size_max 0.2
_exptl_crystal_size_mid 0.1
_exptl_crystal_size_min 0.05
_refine_diff_density_max 0.422
_refine_diff_density_min -0.222
_refine_diff_density_rms 0.046
_refine_ls_extinction_coef 0.0019(3)
_refine_ls_extinction_expression Fc^*^=kFc[1+0.001xFc^2^\l^3^/sin(2\q)]^-1/4^
_refine_ls_extinction_method 'SHELXL-2018/3 (Sheldrick 2018)'
_refine_ls_goodness_of_fit_ref 1.097
_refine_ls_hydrogen_treatment constr
_refine_ls_matrix_type full
_refine_ls_number_parameters 152
_refine_ls_number_reflns 2310
_refine_ls_number_restraints 0
_refine_ls_restrained_S_all 1.097
_refine_ls_R_factor_all 0.0730
_refine_ls_R_factor_gt 0.0644
_refine_ls_shift/su_max 0.000
_refine_ls_shift/su_mean 0.000
_refine_ls_structure_factor_coef Fsqd
_refine_ls_weighting_details 'w=1/[\s^2^(Fo^2^)+(0.0817P)^2^+9.2845P] where P=(Fo^2^+2Fc^2^)/3'
_refine_ls_weighting_scheme calc
_refine_ls_wR_factor_gt 0.1805
_refine_ls_wR_factor_ref 0.1862
_reflns_Friedel_coverage 0.000
_reflns_number_gt 2015
_reflns_number_total 2310
_reflns_threshold_expression 'I > 2\s(I)'
_cod_data_source_file d2sc03590a2.cif
_cod_data_source_block 123_sq
_cod_depositor_comments 'Adding full bibliography for 1567549--1567552.cif.'
_cod_original_cell_volume 5675.8(8)
_cod_original_sg_symbol_H-M 'R -3'
_cod_database_code 1567550
_shelx_shelxl_version_number 2018/3
_shelx_space_group_comment
;
The symmetry employed for this shelxl refinement is uniquely defined
by the following loop, which should always be used as a source of
symmetry information in preference to the above space-group names.
They are only intended as comments.
;
_shelx_estimated_absorpt_t_max 0.981
_shelx_estimated_absorpt_t_min 0.926
_olex2_refinement_description
;
1. Fixed Uiso
 At 1.2 times of:
  All C(H) groups, All C(H,H) groups, All N(H) groups
2.a Secondary CH2 refined with riding coordinates:
 C7(H7A,H7B)
2.b Aromatic/amide H refined with riding coordinates:
 N1(H1), C3(H3), C5(H5), C4(H4), C16(H16), C15(H15), C14(H14), C13(H13),
 C12(H12)
2.c Fitted hexagon refined as free rotating group:
 C11(C16,C15,C14,C13,C12)
;
_platon_squeeze_special_details
;
A solvent mask was calculated and 78 electrons were 
found in a volume of 263\%A^3^ in 2 voids per unit cell. 
This is consistent with the presence of 
[+ solvents]0.3[H2O] per Asymmetric Unit 
which account for 54 electrons 
per unit cell.
;
_platon_squeeze_void_probe_radius 1.20
_olex2_submission_special_instructions 'No special instructions were received'

loop_
_space_group_symop_operation_xyz
'x, y, z'
'-y, x-y, z'
'-x+y, -x, z'
'x+2/3, y+1/3, z+1/3'
'-y+2/3, x-y+1/3, z+1/3'
'-x+y+2/3, -x+1/3, z+1/3'
'x+1/3, y+2/3, z+2/3'
'-y+1/3, x-y+2/3, z+2/3'
'-x+y+1/3, -x+2/3, z+2/3'
'-x, -y, -z'
'y, -x+y, -z'
'x-y, x, -z'
'-x+2/3, -y+1/3, -z+1/3'
'y+2/3, -x+y+1/3, -z+1/3'
'x-y+2/3, x+1/3, -z+1/3'
'-x+1/3, -y+2/3, -z+2/3'
'y+1/3, -x+y+2/3, -z+2/3'
'x-y+1/3, x+2/3, -z+2/3'

loop_
_atom_site_label
_atom_site_type_symbol
_atom_site_fract_x
_atom_site_fract_y
_atom_site_fract_z
_atom_site_U_iso_or_equiv
_atom_site_adp_type
_atom_site_occupancy
_atom_site_site_symmetry_order
_atom_site_calc_flag
_atom_site_refinement_flags_posn
_atom_site_refinement_flags_adp
_atom_site_refinement_flags_occupancy
_atom_site_disorder_assembly
_atom_site_disorder_group
O1 O 0.39119(6) 0.18571(6) 1.0645(3) 0.0600(5) Uani 1 1 d . . . . .
N1 N 0.34100(6) 0.20312(6) 0.9166(4) 0.0496(5) Uani 1 1 d . . . . .
H1 H 0.319627 0.187059 1.022854 0.059 Uiso 1 1 calc R U . . .
C9 C 0.42635(9) 0.30118(7) 0.2559(4) 0.0456(6) Uani 1 1 d . . . . .
C1 C 0.37776(8) 0.24997(7) 0.5919(4) 0.0454(6) Uani 1 1 d . . . . .
C2 C 0.33862(7) 0.23002(7) 0.7283(4) 0.0464(6) Uani 1 1 d . . . . .
C6 C 0.38333(8) 0.27859(7) 0.3951(4) 0.0496(6) Uani 1 1 d . . . . .
C8 C 0.38002(8) 0.20475(7) 0.9159(4) 0.0479(6) Uani 1 1 d . . . . .
C7 C 0.40684(8) 0.23462(8) 0.6971(4) 0.0496(6) Uani 1 1 d . . . . .
H7A H 0.434570 0.259387 0.760186 0.060 Uiso 1 1 calc R U . . .
H7B H 0.413382 0.218424 0.566784 0.060 Uiso 1 1 calc R U . . .
C3 C 0.30497(8) 0.23763(8) 0.6758(5) 0.0555(6) Uani 1 1 d . . . . .
H3 H 0.278754 0.224183 0.772631 0.067 Uiso 1 1 calc R U . . .
C10 C 0.45852(12) 0.31838(10) 0.1785(5) 0.0638(8) Uani 1 1 d . . . . .
C5 C 0.34890(9) 0.28603(8) 0.3376(5) 0.0562(7) Uani 1 1 d . . . . .
H5 H 0.351972 0.305250 0.202268 0.067 Uiso 1 1 calc R U . . .
C4 C 0.31078(9) 0.26580(9) 0.4752(5) 0.0602(7) Uani 1 1 d . . . . .
H4 H 0.287802 0.271179 0.432258 0.072 Uiso 1 1 calc R U . . .
C11 C 0.50420(5) 0.34272(6) 0.0810(4) 0.0613(7) Uani 1 1 d G . . . .
C16 C 0.51523(7) 0.36984(7) -0.1312(4) 0.0763(9) Uani 1 1 d G . . . .
H16 H 0.493252 0.372311 -0.221258 0.092 Uiso 1 1 calc R U . . .
C15 C 0.55841(8) 0.39335(7) -0.2115(4) 0.0900(11) Uani 1 1 d G . . . .
H15 H 0.565941 0.411887 -0.356518 0.108 Uiso 1 1 calc R U . . .
C14 C 0.59056(6) 0.38974(8) -0.0797(5) 0.0965(12) Uani 1 1 d G . . . .
H14 H 0.620070 0.405809 -0.134630 0.116 Uiso 1 1 calc R U . . .
C13 C 0.57953(6) 0.36262(9) 0.1324(5) 0.1027(12) Uani 1 1 d G . . . .
H13 H 0.601511 0.360155 0.222520 0.123 Uiso 1 1 calc R U . . .
C12 C 0.53636(7) 0.33911(7) 0.2128(4) 0.0809(9) Uani 1 1 d G . . . .
H12 H 0.528822 0.320579 0.357785 0.097 Uiso 1 1 calc R U . . .

loop_
_atom_site_aniso_label
_atom_site_aniso_U_11
_atom_site_aniso_U_22
_atom_site_aniso_U_33
_atom_site_aniso_U_23
_atom_site_aniso_U_13
_atom_site_aniso_U_12
O1 0.0610(11) 0.0670(11) 0.0615(10) 0.0141(9) 0.0084(8) 0.0391(9)
N1 0.0495(11) 0.0519(11) 0.0507(11) 0.0057(9) 0.0067(8) 0.0279(9)
C9 0.0586(15) 0.0302(11) 0.0453(12) 0.0063(9) -0.0006(11) 0.0200(10)
C1 0.0511(13) 0.0432(12) 0.0425(11) -0.0050(9) 0.0007(9) 0.0241(10)
C2 0.0509(13) 0.0460(12) 0.0436(11) -0.0040(9) -0.0006(9) 0.0252(10)
C6 0.0596(14) 0.0447(12) 0.0440(12) -0.0048(9) 0.0006(10) 0.0257(11)
C8 0.0518(13) 0.0487(13) 0.0478(12) -0.0002(10) 0.0030(10) 0.0286(11)
C7 0.0505(13) 0.0503(13) 0.0498(13) 0.0012(10) 0.0047(10) 0.0266(11)
C3 0.0535(14) 0.0610(15) 0.0574(14) -0.0038(12) -0.0005(11) 0.0327(12)
C10 0.096(2) 0.0601(16) 0.0531(14) -0.0046(13) -0.0037(15) 0.0524(17)
C5 0.0707(17) 0.0569(14) 0.0490(12) -0.0016(11) -0.0050(12) 0.0379(13)
C4 0.0657(16) 0.0673(16) 0.0594(14) -0.0050(12) -0.0083(12) 0.0421(14)
C11 0.0686(17) 0.0487(14) 0.0654(16) -0.0010(12) 0.0131(13) 0.0285(13)
C16 0.088(2) 0.0678(18) 0.0763(19) 0.0125(15) 0.0235(17) 0.0409(17)
C15 0.105(3) 0.0638(19) 0.092(2) 0.0075(17) 0.036(2) 0.0357(19)
C14 0.083(2) 0.079(2) 0.108(3) -0.008(2) 0.021(2) 0.0264(19)
C13 0.079(2) 0.111(3) 0.111(3) -0.013(2) -0.005(2) 0.042(2)
C12 0.080(2) 0.083(2) 0.080(2) 0.0042(17) 0.0045(17) 0.0412(18)

loop_
_atom_type_symbol
_atom_type_description
_atom_type_scat_dispersion_real
_atom_type_scat_dispersion_imag
_atom_type_scat_source
C C 0.0137 0.0067 'International Tables Vol C Tables 4.2.6.8 and 6.1.1.4'
H H 0.0000 0.0000 'International Tables Vol C Tables 4.2.6.8 and 6.1.1.4'
N N 0.0241 0.0134 'International Tables Vol C Tables 4.2.6.8 and 6.1.1.4'
O O 0.0389 0.0241 'International Tables Vol C Tables 4.2.6.8 and 6.1.1.4'

loop_
_geom_angle_atom_site_label_1
_geom_angle_atom_site_label_2
_geom_angle_atom_site_label_3
_geom_angle
_geom_angle_site_symmetry_1
_geom_angle_site_symmetry_3
_geom_angle_publ_flag
C2 N1 H1 124.0 . . ?
C8 N1 H1 124.0 . . ?
C8 N1 C2 112.06(19) . . ?
C10 C9 C6 173.4(3) . . ?
C2 C1 C7 108.54(19) . . ?
C6 C1 C2 119.5(2) . . ?
C6 C1 C7 132.0(2) . . ?
C1 C2 N1 108.8(2) . . ?
C3 C2 N1 128.8(2) . . ?
C3 C2 C1 122.4(2) . . ?
C1 C6 C9 118.9(2) . . ?
C1 C6 C5 118.5(2) . . ?
C5 C6 C9 122.6(2) . . ?
O1 C8 N1 125.5(2) . . ?
O1 C8 C7 127.0(2) . . ?
N1 C8 C7 107.44(19) . . ?
C1 C7 C8 103.11(18) . . ?
C1 C7 H7A 111.1 . . ?
C1 C7 H7B 111.1 . . ?
C8 C7 H7A 111.1 . . ?
C8 C7 H7B 111.1 . . ?
H7A C7 H7B 109.1 . . ?
C2 C3 H3 121.3 . . ?
C2 C3 C4 117.4(2) . . ?
C4 C3 H3 121.3 . . ?
C9 C10 C11 177.7(3) . . ?
C6 C5 H5 119.7 . . ?
C4 C5 C6 120.6(2) . . ?
C4 C5 H5 119.7 . . ?
C3 C4 H4 119.2 . . ?
C5 C4 C3 121.6(2) . . ?
C5 C4 H4 119.2 . . ?
C16 C11 C10 121.42(16) . . ?
C16 C11 C12 120.0 . . ?
C12 C11 C10 118.54(16) . . ?
C11 C16 H16 120.0 . . ?
C11 C16 C15 120.0 . . ?
C15 C16 H16 120.0 . . ?
C16 C15 H15 120.0 . . ?
C16 C15 C14 120.0 . . ?
C14 C15 H15 120.0 . . ?
C15 C14 H14 120.0 . . ?
C13 C14 C15 120.0 . . ?
C13 C14 H14 120.0 . . ?
C14 C13 H13 120.0 . . ?
C14 C13 C12 120.0 . . ?
C12 C13 H13 120.0 . . ?
C11 C12 H12 120.0 . . ?
C13 C12 C11 120.0 . . ?
C13 C12 H12 120.0 . . ?

loop_
_geom_bond_atom_site_label_1
_geom_bond_atom_site_label_2
_geom_bond_distance
_geom_bond_site_symmetry_2
_geom_bond_publ_flag
O1 C8 1.217(3) . ?
N1 H1 0.8800 . ?
N1 C2 1.402(3) . ?
N1 C8 1.353(3) . ?
C9 C6 1.506(4) . ?
C9 C10 1.067(4) . ?
C1 C2 1.396(3) . ?
C1 C6 1.388(3) . ?
C1 C7 1.488(3) . ?
C2 C3 1.374(3) . ?
C6 C5 1.402(3) . ?
C8 C7 1.525(3) . ?
C7 H7A 0.9900 . ?
C7 H7B 0.9900 . ?
C3 H3 0.9500 . ?
C3 C4 1.390(4) . ?
C10 C11 1.491(4) . ?
C5 H5 0.9500 . ?
C5 C4 1.373(4) . ?
C4 H4 0.9500 . ?
C11 C16 1.3900 . ?
C11 C12 1.3900 . ?
C16 H16 0.9500 . ?
C16 C15 1.3900 . ?
C15 H15 0.9500 . ?
C15 C14 1.3900 . ?
C14 H14 0.9500 . ?
C14 C13 1.3900 . ?
C13 H13 0.9500 . ?
C13 C12 1.3900 . ?
C12 H12 0.9500 . ?

loop_
_geom_torsion_atom_site_label_1
_geom_torsion_atom_site_label_2
_geom_torsion_atom_site_label_3
_geom_torsion_atom_site_label_4
_geom_torsion
_geom_torsion_site_symmetry_1
_geom_torsion_site_symmetry_2
_geom_torsion_site_symmetry_3
_geom_torsion_site_symmetry_4
_geom_torsion_publ_flag
O1 C8 C7 C1 -177.3(2) . . . . ?
N1 C2 C3 C4 -179.5(2) . . . . ?
N1 C8 C7 C1 2.5(2) . . . . ?
C9 C6 C5 C4 -177.8(2) . . . . ?
C1 C2 C3 C4 1.2(4) . . . . ?
C1 C6 C5 C4 0.7(4) . . . . ?
C2 N1 C8 O1 177.5(2) . . . . ?
C2 N1 C8 C7 -2.4(3) . . . . ?
C2 C1 C6 C9 177.7(2) . . . . ?
C2 C1 C6 C5 -0.9(3) . . . . ?
C2 C1 C7 C8 -1.9(2) . . . . ?
C2 C3 C4 C5 -1.3(4) . . . . ?
C6 C1 C2 N1 -179.5(2) . . . . ?
C6 C1 C2 C3 -0.1(3) . . . . ?
C6 C1 C7 C8 178.3(2) . . . . ?
C6 C5 C4 C3 0.4(4) . . . . ?
C8 N1 C2 C1 1.2(3) . . . . ?
C8 N1 C2 C3 -178.2(2) . . . . ?
C7 C1 C2 N1 0.6(2) . . . . ?
C7 C1 C2 C3 -180.0(2) . . . . ?
C7 C1 C6 C9 -2.4(4) . . . . ?
C7 C1 C6 C5 179.0(2) . . . . ?
C10 C11 C16 C15 177.6(2) . . . . ?
C10 C11 C12 C13 -177.7(2) . . . . ?
C11 C16 C15 C14 0.0 . . . . ?
C16 C11 C12 C13 0.0 . . . . ?
C16 C15 C14 C13 0.0 . . . . ?
C15 C14 C13 C12 0.0 . . . . ?
C14 C13 C12 C11 0.0 . . . . ?
C12 C11 C16 C15 0.0 . . . . ?

loop_
_platon_squeeze_void_nr
_platon_squeeze_void_average_x
_platon_squeeze_void_average_y
_platon_squeeze_void_average_z
_platon_squeeze_void_volume
_platon_squeeze_void_count_electrons
_platon_squeeze_void_content
1 0.000 0.000 -0.023 89 26 '18 ?'
2 0.333 0.667 0.258 87 26 '2.7 H2O'
3 0.667 0.333 -0.075 87 26 '2.7 H2O'
